data_2241761
loop_
_publ_author_name
'Diop, Mouhamadou Birame'
'Diop, Libasse'
'Plasseraud, Laurent'
'Cattey, H\'el\`ene'

_publ_section_title
;
 Crystal structure of 2-methyl-1<i>H</i>-imidazol-3-ium hydrogen oxalate
 dihydrate
;
_journal_coeditor_code HB7595
_journal_issue 8
_journal_name_full 'Acta Crystallographica Section E'
_journal_page_first 1113
_journal_page_last 1115
_journal_paper_doi 10.1107/S2056989016011038
_journal_volume 72
_journal_year 2016
_chemical_formula_iupac 'C4 H7 N2 +, C2 H O4 -, 2H2 O'
_chemical_formula_moiety 'C4 H7 N2 +, C2 H O4 -, 2(H2 O)'
_chemical_formula_sum 'C6 H12 N2 O6'
_chemical_formula_weight 208.18
_chemical_name_systematic
;
2-Methyl-1<i>H</i>-imidazol-3-ium hydrogen oxalate dihydrate
;
_space_group_crystal_system monoclinic
_space_group_IT_number 14
_space_group_name_Hall '-P 2yn'
_space_group_name_H-M_alt 'P 1 21/n 1'
_symmetry_space_group_name_Hall '-P 2yn'
_symmetry_space_group_name_H-M 'P 1 21/n 1'
_atom_sites_solution_hydrogens mixed
_audit_creation_method
;
Olex2 1.2
(compiled 2015.01.26 svn.r3150 for OlexSys, GUI svn.r4998)
;
_cell_angle_alpha 90
_cell_angle_beta 101.151(6)
_cell_angle_gamma 90
_cell_formula_units_Z 4
_cell_length_a 6.7139(7)
_cell_length_b 9.5116(7)
_cell_length_c 15.2115(13)
_cell_measurement_reflns_used 2578
_cell_measurement_temperature 115(2)
_cell_measurement_theta_max 26.39
_cell_measurement_theta_min 3.47
_cell_volume 953.07(15)
_computing_cell_refinement
;
SAINT (Bruker, 2013)
;
_computing_data_collection
;
APEX2 (Bruker, 2014)
;
_computing_data_reduction
;
SAINT (Bruker, 2013)
;
_computing_molecular_graphics
;
OLEX2 (Dolomanov <i>et al.</i>,  2009)
;
_computing_publication_material
;
OLEX2 (Dolomanov <i>et al.</i>,  2009)
;
_computing_structure_refinement
;
SHELXL2014 (Sheldrick, 2015)
;
_computing_structure_solution
;
SHELXS2013 (Sheldrick, 2008)
;
_diffrn_ambient_temperature 115
_diffrn_detector_area_resol_mean '1024 x 1024'
_diffrn_measured_fraction_theta_full 0.999
_diffrn_measured_fraction_theta_max 0.999
_diffrn_measurement_device '\k-geometry diffractometer'
_diffrn_measurement_device_type 'Bruker APEXII CCD'
_diffrn_measurement_method '\f and \w scans'
_diffrn_radiation_monochromator 'TRIUMPH curved crystal'
_diffrn_radiation_type MoK\a
_diffrn_radiation_wavelength 0.71073
_diffrn_reflns_av_R_equivalents 0.0633
_diffrn_reflns_limit_h_max 8
_diffrn_reflns_limit_h_min -8
_diffrn_reflns_limit_k_max 12
_diffrn_reflns_limit_k_min -12
_diffrn_reflns_limit_l_max 19
_diffrn_reflns_limit_l_min -19
_diffrn_reflns_number 15445
_diffrn_reflns_theta_full 26.000
_diffrn_reflns_theta_max 27.507
_diffrn_reflns_theta_min 2.539
_diffrn_standards_number 0
_exptl_absorpt_coefficient_mu 0.130
_exptl_absorpt_correction_T_max 0.7456
_exptl_absorpt_correction_T_min 0.6911
_exptl_absorpt_correction_type multi-scan
_exptl_absorpt_process_details
;
SADABS (Bruker, 2014) was used for absorption correction.
wR2(int) was 0.0622 before and 0.0548 after correction.
The Ratio of minimum to maximum transmission is 0.9269.
The \l/2 correction factor is 0.00150.
;
_exptl_crystal_colour colourless
_exptl_crystal_density_diffrn 1.451
_exptl_crystal_description needle
_exptl_crystal_F_000 440
_exptl_crystal_size_max 0.30
_exptl_crystal_size_mid 0.10
_exptl_crystal_size_min 0.08
_refine_diff_density_max 0.399
_refine_diff_density_min -0.229
_refine_ls_extinction_method none
_refine_ls_goodness_of_fit_ref 1.013
_refine_ls_hydrogen_treatment constr
_refine_ls_matrix_type full
_refine_ls_number_parameters 135
_refine_ls_number_reflns 2187
_refine_ls_number_restraints 0
_refine_ls_restrained_S_all 1.013
_refine_ls_R_factor_all 0.1013
_refine_ls_R_factor_gt 0.0428
_refine_ls_shift/su_max 0.000
_refine_ls_shift/su_mean 0.000
_refine_ls_structure_factor_coef Fsqd
_refine_ls_weighting_details 'w=1/[\s^2^(Fo^2^)+(0.0448P)^2^+0.3824P] where P=(Fo^2^+2Fc^2^)/3'
_refine_ls_weighting_scheme calc
_refine_ls_wR_factor_gt 0.0904
_refine_ls_wR_factor_ref 0.1151
_reflns_number_gt 1258
_reflns_number_total 2187
_reflns_threshold_expression 'I > 2\s(I)'
_cod_data_source_file hb7595sup1.cif
_cod_data_source_block I
_cod_database_code 2241761
_shelx_space_group_comment
;
The symmetry employed for this shelxl refinement is uniquely defined
by the following loop, which should always be used as a source of
symmetry information in preference to the above space-group names.
They are only intended as comments.
;
_shelx_estimated_absorpt_t_min 0.962
_shelx_estimated_absorpt_t_max 0.990

loop_
_space_group_symop_operation_xyz
'x, y, z'
'-x+1/2, y+1/2, -z+1/2'
'-x, -y, -z'
'x-1/2, -y-1/2, z-1/2'

loop_
_atom_site_type_symbol
_atom_site_label
_atom_site_fract_x
_atom_site_fract_y
_atom_site_fract_z
_atom_site_U_iso_or_equiv
_atom_site_adp_type
_atom_site_calc_flag
_atom_site_occupancy
O O4 0.3344(2) 0.84241(13) 0.62704(8) 0.0224(3) Uani d 1
O O3 0.3377(2) 0.60714(13) 0.62300(9) 0.0247(3) Uani d 1
O O1 0.1928(2) 0.60978(13) 0.44891(9) 0.0254(4) Uani d 1
H H1A 0.1572 0.6196 0.3932 0.038 Uiso calc 1
O O6 0.3979(2) 0.45757(14) 0.22494(10) 0.0314(4) Uani d 1
H H6A 0.3724 0.3954 0.1842 0.047 Uiso d 1
H H6B 0.4883 0.4270 0.2677 0.047 Uiso d 1
O O2 0.2253(2) 0.84212(14) 0.44546(9) 0.0311(4) Uani d 1
O O5 0.1121(3) 0.61142(17) 0.27986(9) 0.0357(4) Uani d 1
H H5A 0.1986 0.5615 0.2599 0.054 Uiso d 1
H H5B 0.0183 0.6360 0.2367 0.054 Uiso d 1
N N2 0.2719(2) 0.11229(16) 0.54620(11) 0.0231(4) Uani d 1
H H2 0.2824 0.0244 0.5647 0.028 Uiso calc 1
N N1 0.2803(2) 0.33729(17) 0.54697(11) 0.0245(4) Uani d 1
H H1 0.2970 0.4248 0.5657 0.029 Uiso calc 1
C C5 0.3089(3) 0.7264(2) 0.58854(12) 0.0186(4) Uani d 1
C C6 0.2361(3) 0.7327(2) 0.48607(12) 0.0187(4) Uani d 1
C C1 0.3139(3) 0.2239(2) 0.59833(14) 0.0244(5) Uani d 1
C C2 0.2138(3) 0.2951(2) 0.45809(14) 0.0287(5) Uani d 1
H H2A 0.1789 0.3549 0.4074 0.034 Uiso calc 1
C C4 0.3880(3) 0.2233(2) 0.69571(13) 0.0291(5) Uani d 1
H H4A 0.3300 0.1428 0.7222 0.044 Uiso calc 1
H H4B 0.3472 0.3106 0.7215 0.044 Uiso calc 1
H H4C 0.5364 0.2160 0.7085 0.044 Uiso calc 1
C C3 0.2088(3) 0.1547(2) 0.45810(14) 0.0296(5) Uani d 1
H H3 0.1696 0.0954 0.4075 0.036 Uiso calc 1

loop_
_atom_site_aniso_label
_atom_site_aniso_U_11
_atom_site_aniso_U_22
_atom_site_aniso_U_33
_atom_site_aniso_U_12
_atom_site_aniso_U_13
_atom_site_aniso_U_23
O4 0.0311(8) 0.0146(7) 0.0198(7) -0.0010(6) 0.0005(6) -0.0023(6)
O3 0.0375(9) 0.0141(7) 0.0196(7) 0.0018(6) -0.0018(6) 0.0018(6)
O1 0.0417(10) 0.0159(7) 0.0160(7) -0.0014(6) -0.0010(7) -0.0013(5)
O6 0.0439(11) 0.0223(8) 0.0224(8) 0.0083(7) -0.0075(7) -0.0045(6)
O2 0.0568(11) 0.0135(7) 0.0203(8) -0.0004(7) 0.0009(7) 0.0024(6)
O5 0.0412(11) 0.0421(10) 0.0201(8) 0.0125(8) -0.0030(7) -0.0046(7)
N2 0.0282(10) 0.0116(8) 0.0285(10) -0.0004(7) 0.0026(8) 0.0012(7)
N1 0.0280(10) 0.0128(8) 0.0322(10) 0.0004(7) 0.0043(8) -0.0006(7)
C5 0.0192(11) 0.0153(9) 0.0200(10) 0.0020(8) 0.0010(8) 0.0006(8)
C6 0.0198(10) 0.0145(9) 0.0209(10) 0.0008(8) 0.0016(8) -0.0011(8)
C1 0.0218(11) 0.0178(9) 0.0332(12) 0.0000(9) 0.0047(9) -0.0005(9)
C2 0.0363(13) 0.0221(11) 0.0265(11) 0.0009(10) 0.0029(10) 0.0007(9)
C4 0.0348(13) 0.0238(10) 0.0282(11) -0.0002(10) 0.0053(10) -0.0016(9)
C3 0.0395(14) 0.0205(11) 0.0276(12) -0.0001(10) 0.0033(10) -0.0028(9)

loop_
_atom_type_symbol
_atom_type_description
_atom_type_scat_dispersion_real
_atom_type_scat_dispersion_imag
_atom_type_scat_source
C C 0.0033 0.0016 'International Tables Vol C Tables 4.2.6.8 and 6.1.1.4'
H H 0.0000 0.0000 'International Tables Vol C Tables 4.2.6.8 and 6.1.1.4'
N N 0.0061 0.0033 'International Tables Vol C Tables 4.2.6.8 and 6.1.1.4'
O O 0.0106 0.0060 'International Tables Vol C Tables 4.2.6.8 and 6.1.1.4'

loop_
_geom_angle_atom_site_label_1
_geom_angle_atom_site_label_2
_geom_angle_atom_site_label_3
_geom_angle
C6 O1 H1A 109.5
H6A O6 H6B 109.5
H5A O5 H5B 109.5
C1 N2 H2 125.2
C1 N2 C3 109.64(16)
C3 N2 H2 125.2
C1 N1 H1 125.6
C1 N1 C2 108.83(16)
C2 N1 H1 125.6
O4 C5 O3 127.68(17)
O4 C5 C6 115.41(16)
O3 C5 C6 116.90(17)
O1 C6 C5 113.79(16)
O2 C6 O1 124.38(17)
O2 C6 C5 121.81(18)
N2 C1 N1 107.91(17)
N2 C1 C4 126.36(18)
N1 C1 C4 125.72(18)
N1 C2 H2A 126.6
C3 C2 N1 106.85(18)
C3 C2 H2A 126.6
C1 C4 H4A 109.5
C1 C4 H4B 109.5
C1 C4 H4C 109.5
H4A C4 H4B 109.5
H4A C4 H4C 109.5
H4B C4 H4C 109.5
N2 C3 H3 126.6
C2 C3 N2 106.76(18)
C2 C3 H3 126.6

loop_
_geom_bond_atom_site_label_1
_geom_bond_atom_site_label_2
_geom_bond_distance
O4 C5 1.245(2)
O3 C5 1.249(2)
O1 H1A 0.8400
O1 C6 1.306(2)
O6 H6A 0.8499
O6 H6B 0.8501
O2 C6 1.206(2)
O5 H5A 0.8500
O5 H5B 0.8500
N2 H2 0.8800
N2 C1 1.323(2)
N2 C3 1.385(2)
N1 H1 0.8800
N1 C1 1.325(3)
N1 C2 1.398(2)
C5 C6 1.542(3)
C1 C4 1.469(3)
C2 H2A 0.9500
C2 C3 1.336(3)
C4 H4A 0.9800
C4 H4B 0.9800
C4 H4C 0.9800
C3 H3 0.9500

loop_
_geom_hbond_atom_site_label_D
_geom_hbond_atom_site_label_H
_geom_hbond_atom_site_label_A
_geom_hbond_site_symmetry_A
_geom_hbond_distance_DH
_geom_hbond_distance_HA
_geom_hbond_distance_DA
_geom_hbond_angle_DHA
N1 H1 O3 . 0.88 1.94 2.811(2) 172
N1 H1 O1 . 0.88 2.50 2.991(2) 116
N2 H2 O4 1_545 0.88 1.97 2.842(2) 169
N2 H2 O2 1_545 0.88 2.49 2.977(2) 116
O1 H1A O5 . 0.84 1.69 2.5234(19) 169
O6 H6A O2 2_545 0.85 2.02 2.7893(19) 150
O6 H6B O3 3_666 0.85 1.87 2.700(2) 166
O5 H5A O6 . 0.85 1.82 2.672(2) 176
O5 H5B O4 4_575 0.85 1.88 2.720(2) 167

loop_
_geom_torsion_atom_site_label_1
_geom_torsion_atom_site_label_2
_geom_torsion_atom_site_label_3
_geom_torsion_atom_site_label_4
_geom_torsion
O4 C5 C6 O1 -173.95(17)
O4 C5 C6 O2 7.3(3)
O3 C5 C6 O1 6.9(3)
O3 C5 C6 O2 -171.78(19)
N1 C2 C3 N2 0.0(2)
C1 N2 C3 C2 0.0(2)
C1 N1 C2 C3 0.0(2)
C2 N1 C1 N2 0.0(2)
C2 N1 C1 C4 179.0(2)
C3 N2 C1 N1 0.0(2)
C3 N2 C1 C4 -179.1(2)

_cod_database_fobs_code 2241761
